data_1546780
loop_
_publ_author_name
'Bume, Desta Doro'
'Pitts, Cody Ross'
'Ghorbani, Fereshte'
'Harry, Stefan Andrew'
'Capilato, Joseph N.'
'Siegler, Maxime A.'
'Lectka, Thomas'

_publ_section_title
;
 Ketones as Directing Groups in Photocatalytic sp3 C-H Fluorination
;
_journal_name_full 'Chem. Sci.'
_journal_paper_doi 10.1039/C7SC02703F
_journal_year 2017
_chemical_formula_moiety 'C21 H29 F O2'
_chemical_formula_sum 'C21 H29 F O2'
_chemical_formula_weight 332.44
_space_group_crystal_system orthorhombic
_space_group_IT_number 18
_space_group_name_Hall 'P 2 2ab'
_space_group_name_H-M_alt 'P 21 21 2'
_symmetry_space_group_name_Hall 'P 2 2ab'
_symmetry_space_group_name_H-M 'P 21 21 2'
_atom_sites_solution_hydrogens geom
_atom_sites_solution_primary direct
_atom_sites_solution_secondary difmap
_audit_creation_method SHELXL-2014/7
_audit_update_record
;
2017-06-16 deposited with the CCDC.
2017-08-11 downloaded from the CCDC.
;
_cell_angle_alpha 90
_cell_angle_beta 90
_cell_angle_gamma 90
_cell_formula_units_Z 4
_cell_length_a 12.91998(13)
_cell_length_b 18.73733(15)
_cell_length_c 7.59349(7)
_cell_measurement_reflns_used 16147
_cell_measurement_temperature 200(2)
_cell_measurement_theta_max 71.99
_cell_measurement_theta_min 2.34
_cell_volume 1838.28(3)
_computing_cell_refinement
;
CrysAlisPro, Agilent Technologies,
Version 1.171.36.32 (release 02-08-2013 CrysAlis171 .NET)
(compiled Aug  2 2013,16:46:58)
;
_computing_data_collection
;
CrysAlisPro, Agilent Technologies,
Version 1.171.36.32 (release 02-08-2013 CrysAlis171 .NET)
(compiled Aug  2 2013,16:46:58)
;
_computing_data_reduction
;
CrysAlisPro, Agilent Technologies,
Version 1.171.36.32 (release 02-08-2013 CrysAlis171 .NET)
(compiled Aug  2 2013,16:46:58)
;
_computing_molecular_graphics 'SHELXTL v6.10 (Sheldrick, 2008)'
_computing_publication_material 'SHELXTL v6.10 (Sheldrick, 2008)'
_computing_structure_refinement 'SHELXL-2014/7 (Sheldrick, 2015)'
_computing_structure_solution 'SHELXS-2014/7 (Sheldrick, 2015)'
_diffrn_ambient_temperature 200(2)
_diffrn_measured_fraction_theta_full 0.999
_diffrn_measured_fraction_theta_max 1.000
_diffrn_measurement_device_type 'SuperNova, Dual, Cu at zero, Atlas'
_diffrn_measurement_method '\w scans'
_diffrn_radiation_monochromator mirror
_diffrn_radiation_source 'SuperNova (Cu) X-ray Source'
_diffrn_radiation_type CuK\a
_diffrn_radiation_wavelength 1.54178
_diffrn_reflns_av_R_equivalents 0.0593
_diffrn_reflns_av_unetI/netI 0.0251
_diffrn_reflns_Laue_measured_fraction_full 0.999
_diffrn_reflns_Laue_measured_fraction_max 1.000
_diffrn_reflns_limit_h_max 15
_diffrn_reflns_limit_h_min -15
_diffrn_reflns_limit_k_max 23
_diffrn_reflns_limit_k_min -23
_diffrn_reflns_limit_l_max 9
_diffrn_reflns_limit_l_min -8
_diffrn_reflns_number 24088
_diffrn_reflns_point_group_measured_fraction_full 1.000
_diffrn_reflns_point_group_measured_fraction_max 1.000
_diffrn_reflns_theta_full 67.679
_diffrn_reflns_theta_max 71.887
_diffrn_reflns_theta_min 4.156
_exptl_absorpt_coefficient_mu 0.656
_exptl_absorpt_correction_T_max 0.870
_exptl_absorpt_correction_T_min 0.824
_exptl_absorpt_correction_type analytical
_exptl_absorpt_process_details
;
CrysAlisPro, Agilent Technologies,
Version 1.171.36.32 (release 02-08-2013 CrysAlis171 .NET)
(compiled Aug  2 2013,16:46:58)
Analytical numeric absorption correction using a multifaceted crystal
            model based on expressions derived by R.C. Clark & J.S. Reid.
(Clark, R. C. & Reid, J. S. (1995). Acta Cryst. A51, 887-897)
;
_exptl_crystal_colour colorless
_exptl_crystal_density_diffrn 1.201
_exptl_crystal_description block
_exptl_crystal_F_000 720
_exptl_crystal_size_max 0.36
_exptl_crystal_size_mid 0.35
_exptl_crystal_size_min 0.27
_refine_diff_density_max 0.174
_refine_diff_density_min -0.151
_refine_diff_density_rms 0.044
_refine_ls_abs_structure_details
;
 Refined as an inversion twin.
;
_refine_ls_abs_structure_Flack -0.7(4)
_refine_ls_extinction_method none
_refine_ls_goodness_of_fit_ref 1.027
_refine_ls_hydrogen_treatment constr
_refine_ls_matrix_type full
_refine_ls_number_parameters 441
_refine_ls_number_reflns 3624
_refine_ls_number_restraints 862
_refine_ls_restrained_S_all 1.033
_refine_ls_R_factor_all 0.0493
_refine_ls_R_factor_gt 0.0485
_refine_ls_shift/su_max 0.000
_refine_ls_shift/su_mean 0.000
_refine_ls_structure_factor_coef Fsqd
_refine_ls_weighting_details 'w=1/[\s^2^(Fo^2^)+(0.0729P)^2^+0.3775P] where P=(Fo^2^+2Fc^2^)/3'
_refine_ls_weighting_scheme calc
_refine_ls_wR_factor_gt 0.1309
_refine_ls_wR_factor_ref 0.1318
_reflns_Friedel_coverage 0.735
_reflns_Friedel_fraction_full 1.000
_reflns_Friedel_fraction_max 1.000
_reflns_number_gt 3507
_reflns_number_total 3624
_reflns_threshold_expression 'I > 2\s(I)'
_cod_data_source_file c7sc02703f2.cif
_cod_data_source_block 18_19
_cod_database_code 1546780
_shelx_shelxl_version_number 2014/7
_shelx_space_group_comment
;
The symmetry employed for this shelxl refinement is uniquely defined
by the following loop, which should always be used as a source of
symmetry information in preference to the above space-group names.
They are only intended as comments.
;

loop_
_space_group_symop_operation_xyz
'x, y, z'
'-x, -y, z'
'x+1/2, -y+1/2, -z'
'-x+1/2, y+1/2, -z'

loop_
_atom_site_label
_atom_site_type_symbol
_atom_site_fract_x
_atom_site_fract_y
_atom_site_fract_z
_atom_site_U_iso_or_equiv
_atom_site_adp_type
_atom_site_occupancy
_atom_site_site_symmetry_order
_atom_site_calc_flag
_atom_site_refinement_flags_posn
_atom_site_refinement_flags_adp
_atom_site_refinement_flags_occupancy
_atom_site_disorder_assembly
_atom_site_disorder_group
C1 C 0.2400(7) -0.0378(4) 0.5387(12) 0.0471(17) Uani 0.643(5) 1 d D U P A 1
H1A H 0.2501 -0.0076 0.4332 0.056 Uiso 0.643(5) 1 calc R U P A 1
H1B H 0.3048 -0.0649 0.5580 0.056 Uiso 0.643(5) 1 calc R U P A 1
C2 C 0.1528(7) -0.0908(5) 0.5013(15) 0.056(2) Uani 0.643(5) 1 d D U P A 1
H2A H 0.0906 -0.0646 0.4610 0.067 Uiso 0.643(5) 1 calc R U P A 1
H2B H 0.1742 -0.1237 0.4060 0.067 Uiso 0.643(5) 1 calc R U P A 1
C3 C 0.127(2) -0.1331(8) 0.6631(16) 0.055(2) Uani 0.643(5) 1 d D U P A 1
C4 C 0.1562(9) -0.1022(6) 0.8299(16) 0.056(2) Uani 0.643(5) 1 d D U P A 1
H4 H 0.1568 -0.1327 0.9299 0.067 Uiso 0.643(5) 1 calc R U P A 1
C5 C 0.1831(9) -0.0325(5) 0.8545(13) 0.0479(18) Uani 0.643(5) 1 d D U P A 1
C6 C 0.2078(7) -0.0105(5) 1.0466(9) 0.0625(19) Uani 0.643(5) 1 d D U P A 1
H6A H 0.1550 0.0243 1.0861 0.075 Uiso 0.643(5) 1 calc R U P A 1
H6B H 0.2018 -0.0533 1.1227 0.075 Uiso 0.643(5) 1 calc R U P A 1
C7 C 0.3141(6) 0.0220(4) 1.0734(10) 0.0551(17) Uani 0.643(5) 1 d D U P A 1
H7A H 0.3677 -0.0154 1.0607 0.066 Uiso 0.643(5) 1 calc R U P A 1
H7B H 0.3192 0.0419 1.1938 0.066 Uiso 0.643(5) 1 calc R U P A 1
C8 C 0.3332(9) 0.0811(6) 0.9385(12) 0.0439(19) Uani 0.643(5) 1 d D U P A 1
H8 H 0.2806 0.1198 0.9541 0.053 Uiso 0.643(5) 1 calc R U P A 1
C9 C 0.3243(10) 0.0497(8) 0.7520(14) 0.0363(15) Uani 0.643(5) 1 d D U P A 1
H9 H 0.3762 0.0101 0.7530 0.044 Uiso 0.643(5) 1 calc R U P A 1
C10 C 0.2216(8) 0.0111(5) 0.6987(12) 0.0435(16) Uani 0.643(5) 1 d D U P A 1
C11 C 0.3633(7) 0.0986(5) 0.6019(13) 0.0477(19) Uani 0.643(5) 1 d D U P A 1
H11A H 0.3736 0.0696 0.4945 0.057 Uiso 0.643(5) 1 calc R U P A 1
H11B H 0.3096 0.1348 0.5757 0.057 Uiso 0.643(5) 1 calc R U P A 1
C12 C 0.4652(7) 0.1370(6) 0.6471(14) 0.0458(18) Uani 0.643(5) 1 d D U P A 1
H12A H 0.5227 0.1023 0.6391 0.055 Uiso 0.643(5) 1 calc R U P A 1
H12B H 0.4777 0.1747 0.5583 0.055 Uiso 0.643(5) 1 calc R U P A 1
C13 C 0.4660(8) 0.1705(5) 0.8290(14) 0.0394(15) Uani 0.643(5) 1 d D U P A 1
C14 C 0.4415(7) 0.1117(5) 0.9628(13) 0.0385(16) Uani 0.643(5) 1 d D U P A 1
H14 H 0.4903 0.0717 0.9360 0.046 Uiso 0.643(5) 1 calc R U P A 1
C15 C 0.4752(6) 0.1415(4) 1.1421(10) 0.0545(16) Uani 0.643(5) 1 d D U P A 1
H15A H 0.5041 0.1033 1.2176 0.065 Uiso 0.643(5) 1 calc R U P A 1
H15B H 0.4161 0.1640 1.2039 0.065 Uiso 0.643(5) 1 calc R U P A 1
C16 C 0.5595(8) 0.1979(6) 1.0963(14) 0.068(2) Uani 0.643(5) 1 d D U P A 1
H16 H 0.5451 0.2473 1.1397 0.081 Uiso 0.643(5) 1 calc R U P A 1
C17 C 0.5766(8) 0.1915(6) 0.8951(14) 0.0479(17) Uani 0.643(5) 1 d D U P A 1
H17 H 0.6248 0.1507 0.8721 0.057 Uiso 0.643(5) 1 calc R U P A 1
C18 C 0.3950(10) 0.2355(5) 0.8549(14) 0.060(2) Uani 0.643(5) 1 d D U P A 1
H18A H 0.4184 0.2746 0.7792 0.090 Uiso 0.643(5) 1 calc R U P A 1
H18B H 0.3975 0.2507 0.9783 0.090 Uiso 0.643(5) 1 calc R U P A 1
H18C H 0.3238 0.2225 0.8239 0.090 Uiso 0.643(5) 1 calc R U P A 1
C19 C 0.1354(8) 0.0652(5) 0.6515(14) 0.071(2) Uani 0.643(5) 1 d D U P A 1
H19A H 0.0680 0.0413 0.6545 0.106 Uiso 0.643(5) 1 calc R U P A 1
H19B H 0.1478 0.0843 0.5331 0.106 Uiso 0.643(5) 1 calc R U P A 1
H19C H 0.1358 0.1044 0.7369 0.106 Uiso 0.643(5) 1 calc R U P A 1
C20 C 0.6209(10) 0.2584(5) 0.8091(15) 0.063(2) Uani 0.643(5) 1 d D U P A 1
C21 C 0.6541(9) 0.2547(5) 0.6208(13) 0.071(2) Uani 0.643(5) 1 d D U P A 1
H21A H 0.6010 0.2766 0.5461 0.107 Uiso 0.643(5) 1 calc R U P A 1
H21B H 0.6633 0.2047 0.5866 0.107 Uiso 0.643(5) 1 calc R U P A 1
H21C H 0.7196 0.2803 0.6062 0.107 Uiso 0.643(5) 1 calc R U P A 1
O1 O 0.0946(14) -0.1942(7) 0.649(3) 0.078(4) Uani 0.643(5) 1 d D U P A 1
O2 O 0.6299(7) 0.3134(5) 0.8943(14) 0.091(2) Uani 0.643(5) 1 d D U P A 1
F1 F 0.6447(3) 0.1636(2) 1.1767(5) 0.0945(14) Uani 0.643(5) 1 d D U P A 1
C1' C 0.2192(12) -0.0199(8) 0.539(2) 0.046(3) Uani 0.357(5) 1 d D U P A 2
H1'1 H 0.2866 -0.0445 0.5267 0.055 Uiso 0.357(5) 1 calc R U P A 2
H1'2 H 0.2154 0.0173 0.4466 0.055 Uiso 0.357(5) 1 calc R U P A 2
C2' C 0.1326(13) -0.0739(8) 0.509(2) 0.049(3) Uani 0.357(5) 1 d D U P A 2
H2'1 H 0.0663 -0.0478 0.4976 0.059 Uiso 0.357(5) 1 calc R U P A 2
H2'2 H 0.1454 -0.0987 0.3959 0.059 Uiso 0.357(5) 1 calc R U P A 2
C3' C 0.122(4) -0.1280(15) 0.650(3) 0.054(3) Uani 0.357(5) 1 d D U P A 2
C4' C 0.1341(16) -0.0985(11) 0.829(3) 0.051(3) Uani 0.357(5) 1 d D U P A 2
H4' H 0.0983 -0.1196 0.9247 0.061 Uiso 0.357(5) 1 calc R U P A 2
C5' C 0.1964(18) -0.0412(9) 0.856(2) 0.050(3) Uani 0.357(5) 1 d D U P A 2
C6' C 0.1767(10) 0.0056(7) 1.0191(18) 0.053(3) Uani 0.357(5) 1 d D U P A 2
H6'1 H 0.1259 0.0436 0.9919 0.063 Uiso 0.357(5) 1 calc R U P A 2
H6'2 H 0.1498 -0.0236 1.1178 0.063 Uiso 0.357(5) 1 calc R U P A 2
C7' C 0.2820(10) 0.0380(7) 1.067(2) 0.050(3) Uani 0.357(5) 1 d D U P A 2
H7'1 H 0.2755 0.0655 1.1773 0.060 Uiso 0.357(5) 1 calc R U P A 2
H7'2 H 0.3326 -0.0009 1.0865 0.060 Uiso 0.357(5) 1 calc R U P A 2
C8' C 0.3218(17) 0.0868(12) 0.922(2) 0.044(3) Uani 0.357(5) 1 d D U P A 2
H8' H 0.2717 0.1273 0.9115 0.053 Uiso 0.357(5) 1 calc R U P A 2
C9' C 0.3250(19) 0.0499(14) 0.743(2) 0.038(3) Uani 0.357(5) 1 d D U P A 2
H9' H 0.3816 0.0136 0.7362 0.045 Uiso 0.357(5) 1 calc R U P A 2
C10' C 0.2152(15) 0.0157(10) 0.716(2) 0.044(3) Uani 0.357(5) 1 d D U P A 2
C11' C 0.3436(12) 0.1132(8) 0.617(2) 0.040(3) Uani 0.357(5) 1 d D U P A 2
H11C H 0.3334 0.0968 0.4939 0.048 Uiso 0.357(5) 1 calc R U P A 2
H11D H 0.2916 0.1508 0.6407 0.048 Uiso 0.357(5) 1 calc R U P A 2
C12' C 0.4520(13) 0.1454(10) 0.634(3) 0.046(3) Uani 0.357(5) 1 d D U P A 2
H12' H 0.4593 0.1849 0.5460 0.055 Uiso 0.357(5) 1 calc R U P A 2
C13' C 0.4609(16) 0.1762(11) 0.817(3) 0.043(3) Uani 0.357(5) 1 d D U P A 2
C14' C 0.4275(16) 0.1191(11) 0.951(2) 0.045(3) Uani 0.357(5) 1 d D U P A 2
H14' H 0.4790 0.0794 0.9434 0.054 Uiso 0.357(5) 1 calc R U P A 2
C15' C 0.4481(11) 0.1594(8) 1.124(2) 0.059(3) Uani 0.357(5) 1 d D U P A 2
H15C H 0.4407 0.1277 1.2280 0.071 Uiso 0.357(5) 1 calc R U P A 2
H15D H 0.4019 0.2012 1.1378 0.071 Uiso 0.357(5) 1 calc R U P A 2
C16' C 0.5673(15) 0.1831(11) 1.093(3) 0.063(3) Uani 0.357(5) 1 d D U P A 2
H16A H 0.5850 0.2263 1.1620 0.075 Uiso 0.357(5) 1 calc R U P A 2
H16B H 0.6160 0.1442 1.1242 0.075 Uiso 0.357(5) 1 calc R U P A 2
C17' C 0.5672(17) 0.1982(12) 0.893(3) 0.054(3) Uani 0.357(5) 1 d D U P A 2
H17' H 0.6178 0.1635 0.8420 0.065 Uiso 0.357(5) 1 calc R U P A 2
C18' C 0.3873(19) 0.2403(11) 0.795(2) 0.063(4) Uani 0.357(5) 1 d D U P A 2
H18D H 0.4095 0.2692 0.6946 0.095 Uiso 0.357(5) 1 calc R U P A 2
H18E H 0.3890 0.2695 0.9024 0.095 Uiso 0.357(5) 1 calc R U P A 2
H18F H 0.3167 0.2230 0.7753 0.095 Uiso 0.357(5) 1 calc R U P A 2
C19' C 0.1292(13) 0.0719(9) 0.7252(18) 0.052(3) Uani 0.357(5) 1 d D U P A 2
H19D H 0.1388 0.1069 0.6306 0.079 Uiso 0.357(5) 1 calc R U P A 2
H19E H 0.1320 0.0963 0.8394 0.079 Uiso 0.357(5) 1 calc R U P A 2
H19F H 0.0617 0.0487 0.7116 0.079 Uiso 0.357(5) 1 calc R U P A 2
C20' C 0.6068(19) 0.2711(10) 0.840(3) 0.060(3) Uani 0.357(5) 1 d D U P A 2
C21' C 0.653(2) 0.2764(10) 0.661(3) 0.085(5) Uani 0.357(5) 1 d D U P A 2
H21D H 0.5984 0.2709 0.5719 0.128 Uiso 0.357(5) 1 calc R U P A 2
H21E H 0.7047 0.2387 0.6453 0.128 Uiso 0.357(5) 1 calc R U P A 2
H21F H 0.6860 0.3231 0.6465 0.128 Uiso 0.357(5) 1 calc R U P A 2
O1' O 0.076(2) -0.1851(12) 0.634(5) 0.060(4) Uani 0.357(5) 1 d D U P A 2
O2' O 0.5937(14) 0.3235(10) 0.927(3) 0.099(5) Uani 0.357(5) 1 d D U P A 2
F2 F 0.5274(4) 0.0943(3) 0.6002(6) 0.0597(15) Uani 0.357(5) 1 d D U P A 2

loop_
_atom_site_aniso_label
_atom_site_aniso_U_11
_atom_site_aniso_U_22
_atom_site_aniso_U_33
_atom_site_aniso_U_23
_atom_site_aniso_U_13
_atom_site_aniso_U_12
C1 0.050(4) 0.053(4) 0.038(2) 0.009(3) -0.001(2) -0.015(3)
C2 0.055(4) 0.052(4) 0.060(3) 0.004(3) -0.007(3) -0.017(3)
C3 0.061(4) 0.043(3) 0.063(3) 0.010(3) 0.006(3) -0.013(3)
C4 0.067(5) 0.047(3) 0.053(3) 0.012(2) 0.012(3) -0.016(3)
C5 0.053(3) 0.038(3) 0.053(3) 0.003(2) 0.017(2) -0.006(2)
C6 0.079(4) 0.065(4) 0.044(3) -0.003(3) 0.023(3) -0.024(3)
C7 0.077(4) 0.056(4) 0.032(2) -0.001(2) 0.016(3) -0.020(3)
C8 0.053(3) 0.036(3) 0.043(3) -0.008(2) 0.016(2) -0.001(2)
C9 0.037(3) 0.034(3) 0.037(3) 0.010(3) 0.006(3) -0.002(3)
C10 0.038(3) 0.037(3) 0.055(3) 0.017(3) 0.005(2) -0.005(2)
C11 0.044(4) 0.051(4) 0.048(3) 0.019(3) -0.006(2) -0.013(3)
C12 0.044(3) 0.054(3) 0.040(3) 0.017(3) -0.001(2) -0.017(3)
C13 0.039(2) 0.028(3) 0.051(3) 0.003(2) 0.001(2) 0.004(2)
C14 0.049(3) 0.033(3) 0.033(2) 0.0015(19) 0.006(2) -0.003(2)
C15 0.074(4) 0.049(3) 0.041(3) -0.009(2) 0.001(2) -0.004(3)
C16 0.092(4) 0.056(5) 0.056(3) -0.012(3) -0.003(3) -0.021(3)
C17 0.048(3) 0.042(3) 0.054(3) 0.004(2) -0.010(2) -0.008(2)
C18 0.056(3) 0.031(3) 0.093(6) 0.012(4) -0.007(4) 0.004(2)
C19 0.044(3) 0.048(3) 0.121(7) 0.018(5) -0.010(5) -0.007(3)
C20 0.060(4) 0.050(4) 0.078(5) 0.001(3) -0.014(3) -0.015(3)
C21 0.070(4) 0.059(5) 0.085(5) 0.021(4) -0.001(4) -0.029(4)
O1 0.099(10) 0.047(4) 0.088(5) 0.002(3) 0.001(6) -0.024(5)
O2 0.100(6) 0.060(4) 0.112(5) -0.009(3) -0.008(4) -0.039(4)
F1 0.109(3) 0.116(3) 0.0589(18) 0.0062(18) -0.0319(19) -0.021(2)
C1' 0.044(5) 0.048(5) 0.045(4) 0.009(4) -0.003(4) -0.012(4)
C2' 0.051(5) 0.049(6) 0.049(4) 0.003(4) -0.003(4) -0.012(4)
C3' 0.055(5) 0.046(5) 0.061(5) -0.002(5) -0.001(5) -0.008(5)
C4' 0.052(6) 0.040(4) 0.059(5) 0.007(4) 0.015(4) -0.007(4)
C5' 0.058(5) 0.045(5) 0.048(4) 0.003(4) 0.019(4) -0.014(4)
C6' 0.059(5) 0.048(4) 0.051(5) 0.007(4) 0.022(4) -0.013(4)
C7' 0.064(5) 0.044(5) 0.042(4) -0.002(3) 0.019(4) -0.002(4)
C8' 0.051(5) 0.035(4) 0.046(4) 0.006(3) 0.016(4) -0.007(4)
C9' 0.040(5) 0.038(5) 0.035(4) 0.002(4) 0.001(4) -0.002(5)
C10' 0.042(4) 0.041(4) 0.050(4) 0.000(4) 0.004(4) -0.010(4)
C11' 0.037(5) 0.041(5) 0.043(4) 0.011(4) -0.006(4) -0.004(4)
C12' 0.045(5) 0.049(5) 0.042(5) 0.013(4) -0.006(4) -0.006(4)
C13' 0.044(4) 0.037(5) 0.050(4) 0.009(4) 0.003(4) -0.010(4)
C14' 0.061(5) 0.037(4) 0.038(4) -0.008(4) 0.006(4) 0.002(4)
C15' 0.081(6) 0.051(5) 0.045(4) -0.003(4) 0.005(5) -0.012(4)
C16' 0.086(5) 0.042(5) 0.060(5) -0.010(4) -0.011(5) -0.015(4)
C17' 0.057(5) 0.048(5) 0.057(5) -0.003(4) -0.001(4) -0.009(4)
C18' 0.062(7) 0.039(5) 0.088(10) 0.026(7) 0.006(8) 0.016(4)
C19' 0.033(4) 0.050(5) 0.075(7) -0.002(6) 0.003(5) -0.003(4)
C20' 0.055(6) 0.051(6) 0.075(6) 0.001(5) -0.001(5) -0.026(5)
C21' 0.099(8) 0.065(9) 0.092(10) 0.009(7) 0.008(8) -0.036(8)
O1' 0.062(6) 0.043(6) 0.076(7) -0.004(5) 0.000(5) -0.010(5)
O2' 0.099(10) 0.059(6) 0.138(10) -0.019(5) 0.023(7) -0.035(7)
F2 0.054(3) 0.068(3) 0.058(3) -0.001(2) 0.009(2) -0.006(2)

loop_
_atom_type_symbol
_atom_type_description
_atom_type_scat_dispersion_real
_atom_type_scat_dispersion_imag
_atom_type_scat_source
C C 0.0181 0.0091 'International Tables Vol C Tables 4.2.6.8 and 6.1.1.4'
H H 0.0000 0.0000 'International Tables Vol C Tables 4.2.6.8 and 6.1.1.4'
F F 0.0727 0.0534 'International Tables Vol C Tables 4.2.6.8 and 6.1.1.4'
O O 0.0492 0.0322 'International Tables Vol C Tables 4.2.6.8 and 6.1.1.4'

loop_
_geom_angle_atom_site_label_1
_geom_angle_atom_site_label_2
_geom_angle_atom_site_label_3
_geom_angle
C2 C1 C10 114.8(7)
C2 C1 H1A 108.6
C10 C1 H1A 108.6
C2 C1 H1B 108.6
C10 C1 H1B 108.6
H1A C1 H1B 107.5
C3 C2 C1 110.9(8)
C3 C2 H2A 109.5
C1 C2 H2A 109.5
C3 C2 H2B 109.5
C1 C2 H2B 109.5
H2A C2 H2B 108.1
O1 C3 C4 123.0(12)
O1 C3 C2 119.8(13)
C4 C3 C2 116.6(9)
C5 C4 C3 124.8(10)
C5 C4 H4 117.6
C3 C4 H4 117.6
C4 C5 C10 119.4(9)
C4 C5 C6 115.8(9)
C10 C5 C6 121.5(7)
C7 C6 C5 114.8(7)
C7 C6 H6A 108.6
C5 C6 H6A 108.6
C7 C6 H6B 108.6
C5 C6 H6B 108.6
H6A C6 H6B 107.5
C6 C7 C8 110.3(7)
C6 C7 H7A 109.6
C8 C7 H7A 109.6
C6 C7 H7B 109.6
C8 C7 H7B 109.6
H7A C7 H7B 108.1
C14 C8 C7 109.8(8)
C14 C8 C9 108.9(8)
C7 C8 C9 109.2(8)
C14 C8 H8 109.6
C7 C8 H8 109.6
C9 C8 H8 109.6
C8 C9 C11 115.4(8)
C8 C9 C10 118.5(8)
C11 C9 C10 111.1(8)
C8 C9 H9 103.1
C11 C9 H9 103.1
C10 C9 H9 103.1
C5 C10 C1 110.1(7)
C5 C10 C19 107.2(8)
C1 C10 C19 108.5(7)
C5 C10 C9 109.0(7)
C1 C10 C9 110.4(8)
C19 C10 C9 111.5(8)
C12 C11 C9 113.0(8)
C12 C11 H11A 109.0
C9 C11 H11A 109.0
C12 C11 H11B 109.0
C9 C11 H11B 109.0
H11A C11 H11B 107.8
C13 C12 C11 113.7(7)
C13 C12 H12A 108.8
C11 C12 H12A 108.8
C13 C12 H12B 108.8
C11 C12 H12B 108.8
H12A C12 H12B 107.7
C12 C13 C14 107.7(7)
C12 C13 C18 116.1(8)
C14 C13 C18 111.2(8)
C12 C13 C17 113.7(8)
C14 C13 C17 99.0(6)
C18 C13 C17 107.8(8)
C8 C14 C13 112.4(7)
C8 C14 C15 120.3(7)
C13 C14 C15 105.5(6)
C8 C14 H14 105.9
C13 C14 H14 105.9
C15 C14 H14 105.9
C14 C15 C16 104.3(6)
C14 C15 H15A 110.9
C16 C15 H15A 110.9
C14 C15 H15B 110.9
C16 C15 H15B 110.9
H15A C15 H15B 108.9
F1 C16 C17 106.2(9)
F1 C16 C15 98.0(7)
C17 C16 C15 105.5(7)
F1 C16 H16 115.1
C17 C16 H16 115.1
C15 C16 H16 115.1
C20 C17 C16 114.3(9)
C20 C17 C13 114.3(8)
C16 C17 C13 101.8(7)
C20 C17 H17 108.7
C16 C17 H17 108.7
C13 C17 H17 108.7
C13 C18 H18A 109.5
C13 C18 H18B 109.5
H18A C18 H18B 109.5
C13 C18 H18C 109.5
H18A C18 H18C 109.5
H18B C18 H18C 109.5
C10 C19 H19A 109.5
C10 C19 H19B 109.5
H19A C19 H19B 109.5
C10 C19 H19C 109.5
H19A C19 H19C 109.5
H19B C19 H19C 109.5
O2 C20 C21 121.2(9)
O2 C20 C17 120.2(9)
C21 C20 C17 118.6(8)
C20 C21 H21A 109.5
C20 C21 H21B 109.5
H21A C21 H21B 109.5
C20 C21 H21C 109.5
H21A C21 H21C 109.5
H21B C21 H21C 109.5
C10' C1' C2' 113.8(13)
C10' C1' H1'1 108.8
C2' C1' H1'1 108.8
C10' C1' H1'2 108.8
C2' C1' H1'2 108.8
H1'1 C1' H1'2 107.7
C3' C2' C1' 114.3(15)
C3' C2' H2'1 108.7
C1' C2' H2'1 108.7
C3' C2' H2'2 108.7
C1' C2' H2'2 108.7
H2'1 C2' H2'2 107.6
O1' C3' C4' 118(2)
O1' C3' C2' 124(2)
C4' C3' C2' 113.6(17)
C5' C4' C3' 120.1(19)
C5' C4' H4' 120.0
C3' C4' H4' 120.0
C4' C5' C10' 122.6(17)
C4' C5' C6' 118.5(18)
C10' C5' C6' 100.9(13)
C7' C6' C5' 105.6(12)
C7' C6' H6'1 110.6
C5' C6' H6'1 110.6
C7' C6' H6'2 110.6
C5' C6' H6'2 110.6
H6'1 C6' H6'2 108.8
C8' C7' C6' 111.6(12)
C8' C7' H7'1 109.3
C6' C7' H7'1 109.3
C8' C7' H7'2 109.3
C6' C7' H7'2 109.3
H7'1 C7' H7'2 108.0
C14' C8' C7' 116.2(14)
C14' C8' C9' 106.7(15)
C7' C8' C9' 112.3(15)
C14' C8' H8' 107.1
C7' C8' H8' 107.1
C9' C8' H8' 107.1
C8' C9' C11' 102.1(17)
C8' C9' C10' 106.1(16)
C11' C9' C10' 111.9(17)
C8' C9' H9' 112.1
C11' C9' H9' 112.1
C10' C9' H9' 112.1
C1' C10' C5' 108.7(13)
C1' C10' C19' 111.8(13)
C5' C10' C19' 109.5(15)
C1' C10' C9' 105.5(14)
C5' C10' C9' 109.8(15)
C19' C10' C9' 111.6(16)
C12' C11' C9' 113.1(14)
C12' C11' H11C 109.0
C9' C11' H11C 109.0
C12' C11' H11D 109.0
C9' C11' H11D 109.0
H11C C11' H11D 107.8
F2 C12' C13' 112.2(15)
F2 C12' C11' 110.8(13)
C13' C12' C11' 107.3(14)
F2 C12' H12' 108.8
C13' C12' H12' 108.8
C11' C12' H12' 108.8
C12' C13' C14' 108.8(14)
C12' C13' C18' 98.8(14)
C14' C13' C18' 116.1(16)
C12' C13' C17' 120.9(16)
C14' C13' C17' 100.8(12)
C18' C13' C17' 112.3(16)
C8' C14' C13' 115.9(14)
C8' C14' C15' 118.4(15)
C13' C14' C15' 100.2(12)
C8' C14' H14' 107.2
C13' C14' H14' 107.2
C15' C14' H14' 107.2
C14' C15' C16' 100.0(12)
C14' C15' H15C 111.8
C16' C15' H15C 111.8
C14' C15' H15D 111.8
C16' C15' H15D 111.8
H15C C15' H15D 109.5
C17' C16' C15' 101.1(13)
C17' C16' H16A 111.6
C15' C16' H16A 111.6
C17' C16' H16B 111.6
C15' C16' H16B 111.6
H16A C16' H16B 109.4
C20' C17' C13' 116.1(16)
C20' C17' C16' 115.3(17)
C13' C17' C16' 108.7(13)
C20' C17' H17' 105.2
C13' C17' H17' 105.2
C16' C17' H17' 105.2
C13' C18' H18D 109.5
C13' C18' H18E 109.5
H18D C18' H18E 109.5
C13' C18' H18F 109.5
H18D C18' H18F 109.5
H18E C18' H18F 109.5
C10' C19' H19D 109.5
C10' C19' H19E 109.5
H19D C19' H19E 109.5
C10' C19' H19F 109.5
H19D C19' H19F 109.5
H19E C19' H19F 109.5
O2' C20' C21' 120.6(16)
O2' C20' C17' 122.9(17)
C21' C20' C17' 116.1(15)
C20' C21' H21D 109.5
C20' C21' H21E 109.5
H21D C21' H21E 109.5
C20' C21' H21F 109.5
H21D C21' H21F 109.5
H21E C21' H21F 109.5

loop_
_geom_bond_atom_site_label_1
_geom_bond_atom_site_label_2
_geom_bond_distance
C1 C2 1.529(9)
C1 C10 1.541(10)
C1 H1A 0.9900
C1 H1B 0.9900
C2 C3 1.500(10)
C2 H2A 0.9900
C2 H2B 0.9900
C3 O1 1.223(10)
C3 C4 1.443(10)
C4 C5 1.365(10)
C4 H4 0.9500
C5 C10 1.521(9)
C5 C6 1.549(10)
C6 C7 1.517(9)
C6 H6A 0.9900
C6 H6B 0.9900
C7 C8 1.528(10)
C7 H7A 0.9900
C7 H7B 0.9900
C8 C14 1.523(9)
C8 C9 1.538(9)
C8 H8 1.0000
C9 C11 1.546(9)
C9 C10 1.565(9)
C9 H9 1.0000
C10 C19 1.549(10)
C11 C12 1.538(9)
C11 H11A 0.9900
C11 H11B 0.9900
C12 C13 1.518(9)
C12 H12A 0.9900
C12 H12B 0.9900
C13 C14 1.532(9)
C13 C18 1.536(10)
C13 C17 1.565(9)
C14 C15 1.536(9)
C14 H14 1.0000
C15 C16 1.557(11)
C15 H15A 0.9900
C15 H15B 0.9900
C16 F1 1.414(10)
C16 C17 1.549(11)
C16 H16 1.0000
C17 C20 1.525(9)
C17 H17 1.0000
C18 H18A 0.9800
C18 H18B 0.9800
C18 H18C 0.9800
C19 H19A 0.9800
C19 H19B 0.9800
C19 H19C 0.9800
C20 O2 1.223(10)
C20 C21 1.495(11)
C21 H21A 0.9800
C21 H21B 0.9800
C21 H21C 0.9800
C1' C10' 1.501(16)
C1' C2' 1.526(15)
C1' H1'1 0.9900
C1' H1'2 0.9900
C2' C3' 1.483(18)
C2' H2'1 0.9900
C2' H2'2 0.9900
C3' O1' 1.233(17)
C3' C4' 1.472(18)
C4' C5' 1.357(17)
C4' H4' 0.9500
C5' C10' 1.526(17)
C5' C6' 1.537(17)
C6' C7' 1.532(15)
C6' H6'1 0.9900
C6' H6'2 0.9900
C7' C8' 1.520(16)
C7' H7'1 0.9900
C7' H7'2 0.9900
C8' C14' 1.510(16)
C8' C9' 1.523(18)
C8' H8' 1.0000
C9' C11' 1.545(19)
C9' C10' 1.571(17)
C9' H9' 1.0000
C10' C19' 1.533(18)
C11' C12' 1.530(17)
C11' H11C 0.9900
C11' H11D 0.9900
C12' F2 1.390(13)
C12' C13' 1.510(17)
C12' H12' 1.0000
C13' C14' 1.537(16)
C13' C18' 1.540(18)
C13' C17' 1.547(17)
C14' C15' 1.543(16)
C14' H14' 1.0000
C15' C16' 1.621(18)
C15' H15C 0.9900
C15' H15D 0.9900
C16' C17' 1.547(18)
C16' H16A 0.9900
C16' H16B 0.9900
C17' C20' 1.515(17)
C17' H17' 1.0000
C18' H18D 0.9800
C18' H18E 0.9800
C18' H18F 0.9800
C19' H19D 0.9800
C19' H19E 0.9800
C19' H19F 0.9800
C20' O2' 1.197(18)
C20' C21' 1.487(18)
C21' H21D 0.9800
C21' H21E 0.9800
C21' H21F 0.9800

loop_
_geom_torsion_atom_site_label_1
_geom_torsion_atom_site_label_2
_geom_torsion_atom_site_label_3
_geom_torsion_atom_site_label_4
_geom_torsion
C10 C1 C2 C3 -52.6(13)
C1 C2 C3 O1 -149(2)
C1 C2 C3 C4 22(2)
O1 C3 C4 C5 -174(2)
C2 C3 C4 C5 16(3)
C3 C4 C5 C10 -22(2)
C3 C4 C5 C6 177.7(15)
C4 C5 C6 C7 123.5(11)
C10 C5 C6 C7 -35.9(13)
C5 C6 C7 C8 49.6(10)
C6 C7 C8 C14 -178.1(7)
C6 C7 C8 C9 -58.8(10)
C14 C8 C9 C11 -48.1(14)
C7 C8 C9 C11 -168.0(10)
C14 C8 C9 C10 176.6(10)
C7 C8 C9 C10 56.7(14)
C4 C5 C10 C1 -9.3(15)
C6 C5 C10 C1 149.4(9)
C4 C5 C10 C19 108.7(13)
C6 C5 C10 C19 -92.7(11)
C4 C5 C10 C9 -130.5(13)
C6 C5 C10 C9 28.2(14)
C2 C1 C10 C5 46.2(10)
C2 C1 C10 C19 -70.9(9)
C2 C1 C10 C9 166.6(8)
C8 C9 C10 C5 -39.4(14)
C11 C9 C10 C5 -176.5(10)
C8 C9 C10 C1 -160.5(10)
C11 C9 C10 C1 62.5(12)
C8 C9 C10 C19 78.8(12)
C11 C9 C10 C19 -58.3(12)
C8 C9 C11 C12 42.3(14)
C10 C9 C11 C12 -179.1(9)
C9 C11 C12 C13 -46.5(11)
C11 C12 C13 C14 56.0(9)
C11 C12 C13 C18 -69.4(11)
C11 C12 C13 C17 164.7(8)
C7 C8 C14 C13 179.1(8)
C9 C8 C14 C13 59.6(11)
C7 C8 C14 C15 -55.8(11)
C9 C8 C14 C15 -175.3(9)
C12 C13 C14 C8 -63.9(10)
C18 C13 C14 C8 64.4(10)
C17 C13 C14 C8 177.6(9)
C12 C13 C14 C15 163.2(7)
C18 C13 C14 C15 -68.5(9)
C17 C13 C14 C15 44.7(9)
C8 C14 C15 C16 -153.1(9)
C13 C14 C15 C16 -24.8(9)
C14 C15 C16 F1 -114.9(7)
C14 C15 C16 C17 -5.5(10)
F1 C16 C17 C20 -100.0(10)
C15 C16 C17 C20 156.6(8)
F1 C16 C17 C13 136.2(7)
C15 C16 C17 C13 32.8(10)
C12 C13 C17 C20 75.3(11)
C14 C13 C17 C20 -170.7(9)
C18 C13 C17 C20 -54.9(11)
C12 C13 C17 C16 -160.9(9)
C14 C13 C17 C16 -47.0(9)
C18 C13 C17 C16 68.9(9)
C16 C17 C20 O2 -7.4(15)
C13 C17 C20 O2 109.4(13)
C16 C17 C20 C21 171.6(11)
C13 C17 C20 C21 -71.6(13)
C10' C1' C2' C3' -52(2)
C1' C2' C3' O1' -162(4)
C1' C2' C3' C4' 41(4)
O1' C3' C4' C5' 171(4)
C2' C3' C4' C5' -30(4)
C3' C4' C5' C10' 30(4)
C3' C4' C5' C6' 157(3)
C4' C5' C6' C7' 152(2)
C10' C5' C6' C7' -71.2(17)
C5' C6' C7' C8' 64.0(16)
C6' C7' C8' C14' -177.2(15)
C6' C7' C8' C9' -54(2)
C14' C8' C9' C11' -63(2)
C7' C8' C9' C11' 168.1(16)
C14' C8' C9' C10' 179.2(17)
C7' C8' C9' C10' 51(2)
C2' C1' C10' C5' 45.8(19)
C2' C1' C10' C19' -75.1(16)
C2' C1' C10' C9' 163.5(15)
C4' C5' C10' C1' -37(3)
C6' C5' C10' C1' -171.0(15)
C4' C5' C10' C19' 86(2)
C6' C5' C10' C19' -48.7(18)
C4' C5' C10' C9' -151(2)
C6' C5' C10' C9' 74(2)
C8' C9' C10' C1' 179.5(17)
C11' C9' C10' C1' 69(2)
C8' C9' C10' C5' -64(2)
C11' C9' C10' C5' -174.2(17)
C8' C9' C10' C19' 58(2)
C11' C9' C10' C19' -53(2)
C8' C9' C11' C12' 70(2)
C10' C9' C11' C12' -177.2(15)
C9' C11' C12' F2 59(2)
C9' C11' C12' C13' -64.0(19)
F2 C12' C13' C14' -71.1(19)
C11' C12' C13' C14' 50.8(18)
F2 C12' C13' C18' 167.4(16)
C11' C12' C13' C18' -70.7(16)
F2 C12' C13' C17' 45(2)
C11' C12' C13' C17' 166.5(15)
C7' C8' C14' C13' -171.9(17)
C9' C8' C14' C13' 62(2)
C7' C8' C14' C15' -53(2)
C9' C8' C14' C15' -179.0(18)
C12' C13' C14' C8' -54(2)
C18' C13' C14' C8' 56(2)
C17' C13' C14' C8' 177.5(18)
C12' C13' C14' C15' 176.9(15)
C18' C13' C14' C15' -72.8(18)
C17' C13' C14' C15' 48.8(17)
C8' C14' C15' C16' -179.9(17)
C13' C14' C15' C16' -52.9(16)
C14' C15' C16' C17' 35.7(18)
C12' C13' C17' C20' 82(2)
C14' C13' C17' C20' -157.9(17)
C18' C13' C17' C20' -34(2)
C12' C13' C17' C16' -145.7(19)
C14' C13' C17' C16' -26(2)
C18' C13' C17' C16' 98(2)
C15' C16' C17' C20' 126.3(17)
C15' C16' C17' C13' -6(2)
C13' C17' C20' O2' 95(3)
C16' C17' C20' O2' -34(3)
C13' C17' C20' C21' -78(3)
C16' C17' C20' C21' 153(2)
